data_4519355
loop_
_publ_author_name
'Shafran, Yuri M.'
'Hussein, Aqeel A.'
'Beliaev, Nikolai A.'
'Shevyrin, Vadim A.'
'Shityakov, Sergey'
'Beryozkina, Tetyana V.'
'Bakulev, Vasiliy A.'

_publ_section_title
;
 Selective Synthesis of Azoloyl <i>NH</i>-1,2,3-Triazoles and Azolyl
 Diazoketones: Experimental and Computational Insights.
;
_journal_issue 6
_journal_name_full 'ACS omega'
_journal_page_first 5008
_journal_page_last 5031
_journal_paper_doi 10.1021/acsomega.1c05898
_journal_volume 7
_journal_year 2022
_chemical_formula_moiety 'C10 H14 N6 O, C H4 O'
_chemical_formula_sum 'C11 H18 N6 O2'
_chemical_formula_weight 266.31
_space_group_crystal_system monoclinic
_space_group_IT_number 15
_space_group_name_Hall '-C 2yc'
_space_group_name_H-M_alt 'C 1 2/c 1'
_atom_sites_solution_hydrogens mixed
_atom_sites_solution_primary direct
_audit_creation_date 2021-06-22
_audit_creation_method
;
Olex2 1.3
(compiled 2020.11.12 svn.r5f609507 for OlexSys, GUI svn.r6272)
;
_cell_angle_alpha 90
_cell_angle_beta 90.625(17)
_cell_angle_gamma 90
_cell_formula_units_Z 8
_cell_length_a 16.633(4)
_cell_length_b 6.8163(8)
_cell_length_c 25.874(4)
_cell_measurement_reflns_used 1407
_cell_measurement_temperature 295(2)
_cell_measurement_theta_max 22.8980
_cell_measurement_theta_min 3.9870
_cell_volume 2933.3(9)
_computing_cell_refinement 'CrysAlisPro 1.171.39.38a (Rigaku OD, 2017)'
_computing_data_collection 'CrysAlisPro 1.171.39.38a (Rigaku OD, 2017)'
_computing_data_reduction 'CrysAlisPro 1.171.39.38a (Rigaku OD, 2017)'
_computing_molecular_graphics 'Olex2 1.3 (Dolomanov et al., 2009)'
_computing_publication_material 'Olex2 1.3 (Dolomanov et al., 2009)'
_computing_structure_refinement 'SHELXL 2018/3 (Sheldrick, 2015)'
_computing_structure_solution 'SHELXS-1997  (Sheldrick, 2008)'
_diffrn_ambient_temperature 295(2)
_diffrn_detector 'CCD plate'
_diffrn_detector_area_resol_mean 16.5253
_diffrn_detector_type Sapphire3
_diffrn_measured_fraction_theta_full 0.994
_diffrn_measured_fraction_theta_max 0.886
_diffrn_measurement_details
;
List of Runs (angles in degrees, time in seconds):

  # Type    Start    End  Width  t~exp~   \w     \q     \k     \f   Frames
--------------------------------------------------------------------------
  1  \w    -49.00 -21.70   0.70   60.00    --   22.21 -41.00 -96.00   39
  2  \w    -86.00   0.10   0.70   60.00    --  -23.92 -41.00 -96.00  123
  3  \w     21.00  47.60   0.70   60.00    --  -23.92  41.00  56.00   38
  4  \w    -32.00  -5.40   0.70   60.00    --  -23.92  41.00  56.00   38
  5  \w      2.00  94.40   0.70   60.00    --   22.21  41.00  56.00  132
  6  \w    -68.00 -32.30   0.70   60.00    --  -23.92 178.00 120.00   51
  7  \w    -97.00 -36.80   0.70   60.00    --  -23.92-178.00  30.00   86
;
_diffrn_measurement_device 'four-circle diffractometer'
_diffrn_measurement_device_type 'Xcalibur, Sapphire3'
_diffrn_measurement_method '\w scans'
_diffrn_orient_matrix_type 'CrysAlisPro convention (1999,Acta A55,543-557)'
_diffrn_orient_matrix_UB_11 0.0276177000
_diffrn_orient_matrix_UB_12 0.0508231000
_diffrn_orient_matrix_UB_13 0.0162036000
_diffrn_orient_matrix_UB_21 -0.0248341000
_diffrn_orient_matrix_UB_22 -0.0184466000
_diffrn_orient_matrix_UB_23 0.0216063000
_diffrn_orient_matrix_UB_31 0.0209568000
_diffrn_orient_matrix_UB_32 -0.0888839000
_diffrn_orient_matrix_UB_33 0.0047493000
_diffrn_radiation_monochromator graphite
_diffrn_radiation_probe x-ray
_diffrn_radiation_type 'Mo K\a'
_diffrn_radiation_wavelength 0.71073
_diffrn_reflns_av_R_equivalents 0.0520
_diffrn_reflns_av_unetI/netI 0.0635
_diffrn_reflns_Laue_measured_fraction_full 0.994
_diffrn_reflns_Laue_measured_fraction_max 0.886
_diffrn_reflns_limit_h_max 19
_diffrn_reflns_limit_h_min -22
_diffrn_reflns_limit_k_max 5
_diffrn_reflns_limit_k_min -9
_diffrn_reflns_limit_l_max 34
_diffrn_reflns_limit_l_min -36
_diffrn_reflns_number 11045
_diffrn_reflns_point_group_measured_fraction_full 0.994
_diffrn_reflns_point_group_measured_fraction_max 0.886
_diffrn_reflns_theta_full 26.000
_diffrn_reflns_theta_max 30.434
_diffrn_reflns_theta_min 3.588
_diffrn_source 'fine-focus sealed X-ray tube'
_diffrn_source_type 'Enhance (Mo) X-ray Source'
_exptl_absorpt_coefficient_mu 0.087
_exptl_absorpt_correction_T_max 1.00000
_exptl_absorpt_correction_T_min 0.68168
_exptl_absorpt_correction_type multi-scan
_exptl_absorpt_process_details
;
CrysAlisPro 1.171.39.38a (Rigaku Oxford Diffraction, 2017)
Empirical absorption correction using spherical harmonics,
 implemented in SCALE3 ABSPACK scaling algorithm.
;
_exptl_crystal_colour colourless
_exptl_crystal_colour_primary colourless
_exptl_crystal_density_diffrn 1.206
_exptl_crystal_description prism
_exptl_crystal_F_000 1136
_exptl_crystal_size_max 0.45
_exptl_crystal_size_mid 0.35
_exptl_crystal_size_min 0.25
_refine_diff_density_max 0.189
_refine_diff_density_min -0.161
_refine_diff_density_rms 0.044
_refine_ls_extinction_coef 0.0007(3)
_refine_ls_extinction_expression Fc^*^=kFc[1+0.001xFc^2^\l^3^/sin(2\q)]^-1/4^
_refine_ls_extinction_method 'SHELXL-2018/3 (Sheldrick 2018)'
_refine_ls_goodness_of_fit_ref 1.002
_refine_ls_hydrogen_treatment mixed
_refine_ls_matrix_type full
_refine_ls_number_parameters 184
_refine_ls_number_reflns 3944
_refine_ls_number_restraints 0
_refine_ls_restrained_S_all 1.002
_refine_ls_R_factor_all 0.1699
_refine_ls_R_factor_gt 0.0700
_refine_ls_shift/su_max 0.000
_refine_ls_shift/su_mean 0.000
_refine_ls_structure_factor_coef Fsqd
_refine_ls_weighting_details 'w=1/[\s^2^(Fo^2^)+(0.0800P)^2^] where P=(Fo^2^+2Fc^2^)/3'
_refine_ls_weighting_scheme calc
_refine_ls_wR_factor_gt 0.1607
_refine_ls_wR_factor_ref 0.2229
_reflns_Friedel_coverage 0.000
_reflns_number_gt 1520
_reflns_number_total 3944
_reflns_threshold_expression 'I > 2\s(I)'
_cod_data_source_file ao1c05898_si_001.cif
_cod_data_source_block exp_581
_cod_database_code 4519355
_shelx_shelxl_version_number 2018/3
_shelx_space_group_comment
;
The symmetry employed for this shelxl refinement is uniquely defined
by the following loop, which should always be used as a source of
symmetry information in preference to the above space-group names.
They are only intended as comments.
;
_shelx_estimated_absorpt_t_max 0.978
_shelx_estimated_absorpt_t_min 0.962
_reflns_odcompleteness_completeness 99.19
_reflns_odcompleteness_iscentric 1
_reflns_odcompleteness_theta 28.22
_olex2_refinement_description
;
1. Fixed Uiso
 At 1.2 times of:
  All C(H) groups, All C(H,H) groups
 At 1.5 times of:
  All C(H,H,H) groups
2.a Secondary CH2 refined with riding coordinates:
 C7(H7A,H7B), C8(H8A,H8B), C9(H9A,H9B)
2.b Aromatic/amide H refined with riding coordinates:
 C1(H1)
2.c Idealised Me refined as rotating group:
 C6(H6A,H6B,H6C), C10(H10A,H10B,H10C), C1S(H1SA,H1SB,H1SC)
;
_olex2_submission_special_instructions 'No special instructions were received'
_oxdiff_exptl_absorpt_empirical_details
;
Empirical correction (ABSPACK) includes:
- Absorption correction using spherical harmonics
- Frame scaling
;
_oxdiff_exptl_absorpt_empirical_full_max 1.204
_oxdiff_exptl_absorpt_empirical_full_min 0.837

loop_
_space_group_symop_operation_xyz
'x, y, z'
'-x, y, -z+1/2'
'x+1/2, y+1/2, z'
'-x+1/2, y+1/2, -z+1/2'
'-x, -y, -z'
'x, -y, z-1/2'
'-x+1/2, -y+1/2, -z'
'x+1/2, -y+1/2, z-1/2'

loop_
_atom_site_label
_atom_site_type_symbol
_atom_site_fract_x
_atom_site_fract_y
_atom_site_fract_z
_atom_site_U_iso_or_equiv
_atom_site_adp_type
_atom_site_occupancy
_atom_site_site_symmetry_order
_atom_site_calc_flag
_atom_site_refinement_flags_posn
_atom_site_refinement_flags_adp
_atom_site_refinement_flags_occupancy
_atom_site_disorder_assembly
_atom_site_disorder_group
O1 O 0.04502(12) 0.2895(3) 0.18061(7) 0.0784(6) Uani 1 1 d . . . . .
N1 N 0.18434(14) 0.5379(3) 0.30035(9) 0.0672(6) Uani 1 1 d . . . . .
N2 N 0.17561(16) 0.7240(3) 0.28215(10) 0.0783(7) Uani 1 1 d . . . . .
N3 N 0.13038(15) 0.7143(3) 0.24121(9) 0.0723(7) Uani 1 1 d . . . . .
N4 N -0.02162(16) 0.5598(3) 0.11372(9) 0.0785(7) Uani 1 1 d . . . . .
N5 N -0.04906(17) 0.7163(4) 0.09009(10) 0.0838(8) Uani 1 1 d . . . . .
N6 N -0.02301(16) 0.8702(4) 0.11726(10) 0.0762(7) Uani 1 1 d . . . . .
C1 C 0.01998(17) 0.8150(4) 0.15819(11) 0.0677(7) Uani 1 1 d . . . . .
H1 H 0.043826 0.895418 0.183016 0.081 Uiso 1 1 calc R U . . .
C2 C 0.02177(15) 0.6154(4) 0.15611(10) 0.0591(6) Uani 1 1 d . . . . .
C3 C 0.05799(16) 0.4631(4) 0.18935(10) 0.0615(7) Uani 1 1 d . . . . .
C4 C 0.10956(16) 0.5241(3) 0.23272(10) 0.0601(7) Uani 1 1 d . . . . .
C5 C 0.14422(16) 0.4091(3) 0.27090(10) 0.0608(7) Uani 1 1 d . . . . .
C6 C 0.14209(19) 0.1973(4) 0.28190(12) 0.0797(9) Uani 1 1 d . . . . .
H6A H 0.195389 0.152043 0.290073 0.120 Uiso 1 1 calc R U . . .
H6B H 0.121936 0.128371 0.252104 0.120 Uiso 1 1 calc R U . . .
H6C H 0.107544 0.173229 0.310703 0.120 Uiso 1 1 calc R U . . .
C7 C 0.2341(2) 0.4995(4) 0.34636(12) 0.0876(10) Uani 1 1 d . . . . .
H7A H 0.280981 0.424854 0.336225 0.105 Uiso 1 1 calc R U . . .
H7B H 0.203608 0.419333 0.370166 0.105 Uiso 1 1 calc R U . . .
C8 C 0.2609(2) 0.6789(5) 0.37344(13) 0.0895(9) Uani 1 1 d . . . . .
H8A H 0.214265 0.756808 0.382360 0.107 Uiso 1 1 calc R U . . .
H8B H 0.293776 0.756293 0.350348 0.107 Uiso 1 1 calc R U . . .
C9 C 0.3082(3) 0.6344(6) 0.42155(14) 0.1144(13) Uani 1 1 d . . . . .
H9A H 0.355208 0.557965 0.412516 0.137 Uiso 1 1 calc R U . . .
H9B H 0.275588 0.555393 0.444372 0.137 Uiso 1 1 calc R U . . .
C10 C 0.3351(3) 0.8178(7) 0.45003(17) 0.148(2) Uani 1 1 d . . . . .
H10A H 0.360034 0.906348 0.426203 0.222 Uiso 1 1 calc R U . . .
H10B H 0.372997 0.782908 0.476732 0.222 Uiso 1 1 calc R U . . .
H10C H 0.289328 0.880303 0.465181 0.222 Uiso 1 1 calc R U . . .
O1S O -0.07571(18) 1.2085(3) 0.07752(10) 0.1156(10) Uani 1 1 d . . . . .
C1S C -0.0918(4) 1.2248(6) 0.02560(17) 0.153(2) Uani 1 1 d . . . . .
H1SA H -0.050238 1.300396 0.009563 0.230 Uiso 1 1 calc R U . . .
H1SB H -0.142635 1.288867 0.020505 0.230 Uiso 1 1 calc R U . . .
H1SC H -0.093695 1.096355 0.010393 0.230 Uiso 1 1 calc R U . . .
H6 H -0.0399(19) 0.998(5) 0.1063(12) 0.103(11) Uiso 1 1 d . . . . .
H1S H -0.044(2) 1.338(6) 0.0943(15) 0.141(14) Uiso 1 1 d . . . . .

loop_
_atom_site_aniso_label
_atom_site_aniso_U_11
_atom_site_aniso_U_22
_atom_site_aniso_U_33
_atom_site_aniso_U_23
_atom_site_aniso_U_13
_atom_site_aniso_U_12
O1 0.0994(16) 0.0467(12) 0.0888(14) -0.0062(8) -0.0119(11) -0.0044(9)
N1 0.0770(16) 0.0509(13) 0.0735(14) 0.0008(10) -0.0100(12) 0.0028(10)
N2 0.0943(19) 0.0474(14) 0.0925(18) -0.0008(11) -0.0231(14) -0.0018(11)
N3 0.0897(17) 0.0474(13) 0.0794(15) 0.0007(10) -0.0160(13) -0.0049(10)
N4 0.0975(19) 0.0590(15) 0.0788(16) -0.0034(12) -0.0165(13) 0.0017(12)
N5 0.105(2) 0.0627(16) 0.0834(17) -0.0002(13) -0.0207(14) 0.0046(13)
N6 0.0921(19) 0.0559(16) 0.0803(17) 0.0041(12) -0.0119(14) 0.0018(12)
C1 0.0765(19) 0.0560(17) 0.0705(17) 0.0014(12) -0.0089(14) -0.0003(12)
C2 0.0661(17) 0.0484(15) 0.0627(16) -0.0002(10) -0.0023(12) 0.0009(11)
C3 0.0725(18) 0.0467(15) 0.0654(16) -0.0046(11) 0.0038(13) -0.0035(11)
C4 0.0691(17) 0.0429(14) 0.0684(16) -0.0009(11) 0.0009(13) -0.0030(11)
C5 0.0687(18) 0.0439(15) 0.0696(17) -0.0013(11) -0.0017(13) 0.0033(11)
C6 0.097(2) 0.0505(17) 0.091(2) 0.0082(13) -0.0072(17) 0.0031(13)
C7 0.105(3) 0.073(2) 0.084(2) -0.0008(15) -0.0241(19) 0.0102(15)
C8 0.088(2) 0.097(2) 0.083(2) -0.0040(17) -0.0121(17) -0.0118(17)
C9 0.116(3) 0.140(3) 0.087(3) -0.007(2) -0.019(2) 0.001(2)
C10 0.159(5) 0.181(5) 0.104(3) -0.023(3) -0.020(3) -0.061(4)
O1S 0.182(3) 0.0598(14) 0.1041(18) 0.0028(11) -0.0616(17) -0.0024(13)
C1S 0.233(6) 0.127(4) 0.098(3) 0.001(2) -0.067(3) 0.008(3)

loop_
_atom_type_symbol
_atom_type_description
_atom_type_scat_dispersion_real
_atom_type_scat_dispersion_imag
_atom_type_scat_source
C C 0.0033 0.0016 'International Tables Vol C Tables 4.2.6.8 and 6.1.1.4'
H H 0.0000 0.0000 'International Tables Vol C Tables 4.2.6.8 and 6.1.1.4'
N N 0.0061 0.0033 'International Tables Vol C Tables 4.2.6.8 and 6.1.1.4'
O O 0.0106 0.0060 'International Tables Vol C Tables 4.2.6.8 and 6.1.1.4'

loop_
_geom_angle_atom_site_label_1
_geom_angle_atom_site_label_2
_geom_angle_atom_site_label_3
_geom_angle
_geom_angle_site_symmetry_1
_geom_angle_site_symmetry_3
_geom_angle_publ_flag
N2 N1 C7 120.3(2) . . ?
C5 N1 N2 111.4(2) . . ?
C5 N1 C7 128.3(2) . . ?
N3 N2 N1 107.14(18) . . ?
N2 N3 C4 109.01(19) . . ?
N5 N4 C2 109.2(2) . . ?
N4 N5 N6 106.6(2) . . ?
N5 N6 H6 117.8(19) . . ?
C1 N6 N5 111.6(2) . . ?
C1 N6 H6 130.5(19) . . ?
N6 C1 H1 127.4 . . ?
N6 C1 C2 105.3(2) . . ?
C2 C1 H1 127.4 . . ?
N4 C2 C1 107.4(2) . . ?
N4 C2 C3 119.0(2) . . ?
C1 C2 C3 133.6(3) . . ?
O1 C3 C2 120.3(2) . . ?
O1 C3 C4 121.1(2) . . ?
C4 C3 C2 118.6(2) . . ?
N3 C4 C3 122.7(2) . . ?
N3 C4 C5 108.8(2) . . ?
C5 C4 C3 128.5(2) . . ?
N1 C5 C4 103.7(2) . . ?
N1 C5 C6 123.2(2) . . ?
C4 C5 C6 133.2(2) . . ?
C5 C6 H6A 109.5 . . ?
C5 C6 H6B 109.5 . . ?
C5 C6 H6C 109.5 . . ?
H6A C6 H6B 109.5 . . ?
H6A C6 H6C 109.5 . . ?
H6B C6 H6C 109.5 . . ?
N1 C7 H7A 108.8 . . ?
N1 C7 H7B 108.8 . . ?
N1 C7 C8 113.7(2) . . ?
H7A C7 H7B 107.7 . . ?
C8 C7 H7A 108.8 . . ?
C8 C7 H7B 108.8 . . ?
C7 C8 H8A 109.1 . . ?
C7 C8 H8B 109.1 . . ?
C7 C8 C9 112.4(3) . . ?
H8A C8 H8B 107.9 . . ?
C9 C8 H8A 109.1 . . ?
C9 C8 H8B 109.1 . . ?
C8 C9 H9A 109.0 . . ?
C8 C9 H9B 109.0 . . ?
C8 C9 C10 112.8(4) . . ?
H9A C9 H9B 107.8 . . ?
C10 C9 H9A 109.0 . . ?
C10 C9 H9B 109.0 . . ?
C9 C10 H10A 109.5 . . ?
C9 C10 H10B 109.5 . . ?
C9 C10 H10C 109.5 . . ?
H10A C10 H10B 109.5 . . ?
H10A C10 H10C 109.5 . . ?
H10B C10 H10C 109.5 . . ?
C1S O1S H1S 114(2) . . ?
O1S C1S H1SA 109.5 . . ?
O1S C1S H1SB 109.5 . . ?
O1S C1S H1SC 109.5 . . ?
H1SA C1S H1SB 109.5 . . ?
H1SA C1S H1SC 109.5 . . ?
H1SB C1S H1SC 109.5 . . ?

loop_
_geom_bond_atom_site_label_1
_geom_bond_atom_site_label_2
_geom_bond_distance
_geom_bond_site_symmetry_2
_geom_bond_publ_flag
O1 C3 1.223(3) . ?
N1 N2 1.360(3) . ?
N1 C5 1.336(3) . ?
N1 C7 1.466(3) . ?
N2 N3 1.294(3) . ?
N3 C4 1.359(3) . ?
N4 N5 1.309(3) . ?
N4 C2 1.360(3) . ?
N5 N6 1.333(3) . ?
N6 C1 1.326(3) . ?
N6 H6 0.96(3) . ?
C1 H1 0.9300 . ?
C1 C2 1.362(3) . ?
C2 C3 1.473(4) . ?
C3 C4 1.465(3) . ?
C4 C5 1.382(3) . ?
C5 C6 1.472(3) . ?
C6 H6A 0.9600 . ?
C6 H6B 0.9600 . ?
C6 H6C 0.9600 . ?
C7 H7A 0.9700 . ?
C7 H7B 0.9700 . ?
C7 C8 1.477(4) . ?
C8 H8A 0.9700 . ?
C8 H8B 0.9700 . ?
C8 C9 1.497(5) . ?
C9 H9A 0.9700 . ?
C9 H9B 0.9700 . ?
C9 C10 1.516(6) . ?
C10 H10A 0.9600 . ?
C10 H10B 0.9600 . ?
C10 H10C 0.9600 . ?
O1S C1S 1.371(4) . ?
O1S H1S 1.11(4) . ?
C1S H1SA 0.9600 . ?
C1S H1SB 0.9600 . ?
C1S H1SC 0.9600 . ?

loop_
_geom_torsion_atom_site_label_1
_geom_torsion_atom_site_label_2
_geom_torsion_atom_site_label_3
_geom_torsion_atom_site_label_4
_geom_torsion
_geom_torsion_site_symmetry_1
_geom_torsion_site_symmetry_2
_geom_torsion_site_symmetry_3
_geom_torsion_site_symmetry_4
_geom_torsion_publ_flag
O1 C3 C4 N3 174.7(2) . . . . ?
O1 C3 C4 C5 -5.7(4) . . . . ?
N1 N2 N3 C4 0.1(3) . . . . ?
N1 C7 C8 C9 177.3(3) . . . . ?
N2 N1 C5 C4 0.2(3) . . . . ?
N2 N1 C5 C6 -179.1(3) . . . . ?
N2 N1 C7 C8 8.7(4) . . . . ?
N2 N3 C4 C3 179.6(3) . . . . ?
N2 N3 C4 C5 0.0(3) . . . . ?
N3 C4 C5 N1 -0.1(3) . . . . ?
N3 C4 C5 C6 179.1(3) . . . . ?
N4 N5 N6 C1 -0.6(3) . . . . ?
N4 C2 C3 O1 -4.4(4) . . . . ?
N4 C2 C3 C4 175.5(2) . . . . ?
N5 N4 C2 C1 0.3(3) . . . . ?
N5 N4 C2 C3 179.3(2) . . . . ?
N5 N6 C1 C2 0.8(3) . . . . ?
N6 C1 C2 N4 -0.7(3) . . . . ?
N6 C1 C2 C3 -179.4(3) . . . . ?
C1 C2 C3 O1 174.2(3) . . . . ?
C1 C2 C3 C4 -5.9(4) . . . . ?
C2 N4 N5 N6 0.2(3) . . . . ?
C2 C3 C4 N3 -5.2(4) . . . . ?
C2 C3 C4 C5 174.4(2) . . . . ?
C3 C4 C5 N1 -179.7(3) . . . . ?
C3 C4 C5 C6 -0.5(5) . . . . ?
C5 N1 N2 N3 -0.2(3) . . . . ?
C5 N1 C7 C8 -172.4(3) . . . . ?
C7 N1 N2 N3 178.9(3) . . . . ?
C7 N1 C5 C4 -178.8(3) . . . . ?
C7 N1 C5 C6 1.9(5) . . . . ?
C7 C8 C9 C10 -179.2(4) . . . . ?
